data_4069375
loop_
_publ_author_name
'Sun, Jia-Feng'
'Chen, Shu-Jian'
'Duan, Yuxi'
'Li, Yi-Zhi'
'Chen, Xue-Tai'
'Xue, Zi-Ling'

_publ_section_title
;
 Synthesis and Characterization of Group 4 Amidinate Amide Complexes
 M[CyNC(Me)NCy]2(NR2)2(R = Me, M = Ti, Zr, Hf; R = Et, M = Zr)
;
_journal_issue 10
_journal_name_full Organometallics
_journal_page_first 3088
_journal_paper_doi 10.1021/om900162b
_journal_volume 28
_journal_year 2009
_chemical_formula_moiety 'C32 H62 N6 Ti'
_chemical_formula_sum 'C32 H62 N6 Ti'
_chemical_formula_weight 578.78
_chemical_name_common 'Amino Titanium'
_chemical_name_systematic
; 
 Amino Titanium 
;
_space_group_IT_number 4
_symmetry_cell_setting monoclinic
_symmetry_space_group_name_Hall 'P 2yb'
_symmetry_space_group_name_H-M 'P 1 21 1'
_atom_sites_solution_hydrogens geom
_atom_sites_solution_primary direct
_atom_sites_solution_secondary difmap
_audit_creation_method SHELXL-97
_cell_angle_alpha 90.00
_cell_angle_beta 104.415(5)
_cell_angle_gamma 90.00
_cell_formula_units_Z 2
_cell_length_a 10.522(5)
_cell_length_b 9.264(4)
_cell_length_c 18.163(8)
_cell_measurement_temperature 163(2)
_cell_volume 1714.7(13)
_computing_cell_refinement 'Bruker SMART'
_computing_data_collection 'Bruker SMART'
_computing_data_reduction 'Bruker SAINT'
_computing_molecular_graphics 'Bruker SHELXTL'
_computing_publication_material 'Bruker SHELXTL'
_computing_structure_refinement 'SHELXL-97 (Sheldrick, 2008)'
_computing_structure_solution 'SHELXS-97 (Sheldrick, 2008)'
_diffrn_ambient_temperature 163(2)
_diffrn_measured_fraction_theta_full 0.996
_diffrn_measured_fraction_theta_max 0.996
_diffrn_radiation_monochromator graphite
_diffrn_radiation_source 'fine-focus sealed tube'
_diffrn_radiation_type MoK\a
_diffrn_radiation_wavelength 0.71073
_diffrn_reflns_av_R_equivalents 0.0313
_diffrn_reflns_av_sigmaI/netI 0.0286
_diffrn_reflns_limit_h_max 10
_diffrn_reflns_limit_h_min -10
_diffrn_reflns_limit_k_max 8
_diffrn_reflns_limit_k_min -8
_diffrn_reflns_limit_l_max 17
_diffrn_reflns_limit_l_min -17
_diffrn_reflns_number 10522
_diffrn_reflns_theta_full 20.20
_diffrn_reflns_theta_max 20.20
_diffrn_reflns_theta_min 1.16
_exptl_absorpt_coefficient_mu 0.278
_exptl_absorpt_correction_T_max 0.9465
_exptl_absorpt_correction_T_min 0.9212
_exptl_crystal_colour 'Dark red'
_exptl_crystal_density_diffrn 1.121
_exptl_crystal_density_method 'not measured'
_exptl_crystal_F_000 636
_exptl_crystal_size_max 0.30
_exptl_crystal_size_mid 0.20
_exptl_crystal_size_min 0.20
_refine_diff_density_max 0.194
_refine_diff_density_min -0.129
_refine_diff_density_rms 0.029
_refine_ls_abs_structure_details 'Flack H D (1983), Acta Cryst. A39, 876-881'
_refine_ls_abs_structure_Flack 0.73(3)
_refine_ls_extinction_method none
_refine_ls_goodness_of_fit_ref 0.502
_refine_ls_hydrogen_treatment mixed
_refine_ls_matrix_type full
_refine_ls_number_parameters 358
_refine_ls_number_reflns 3271
_refine_ls_number_restraints 1
_refine_ls_restrained_S_all 0.502
_refine_ls_R_factor_all 0.0314
_refine_ls_R_factor_gt 0.0309
_refine_ls_shift/su_max 0.004
_refine_ls_shift/su_mean 0.001
_refine_ls_structure_factor_coef Fsqd
_refine_ls_weighting_details 'calc w=1/[\s^2^(Fo^2^)+(0.1199P)^2^+4.1008P] where P=(Fo^2^+2Fc^2^)/3'
_refine_ls_weighting_scheme calc
_refine_ls_wR_factor_gt 0.0864
_refine_ls_wR_factor_ref 0.0874
_reflns_number_gt 3216
_reflns_number_total 3271
_reflns_threshold_expression >2sigma(I)
_cod_data_source_file om900162b_si_002.cif
_cod_data_source_block 1
_cod_depositor_comments
;
The following automatic conversions were performed:

'_symmetry_cell_setting' value 'Monoclinic' changed to 'monoclinic'
according to /home/saulius/struct/CIF-dictionaries/cif_core.dic
dictionary named 'cif_core.dic' version 2.4.2 from 2011-04-26.

Automatic conversion script
Id: cif_fix_values 1715 2011-07-08 13:25:40Z adriana 
;
_cod_original_cell_volume 1714.9(14)
_cod_original_sg_symbol_H-M P2(1)
_cod_database_code 4069375

loop_
_symmetry_equiv_pos_as_xyz
'x, y, z'
'-x, y+1/2, -z'

loop_
_atom_site_label
_atom_site_type_symbol
_atom_site_fract_x
_atom_site_fract_y
_atom_site_fract_z
_atom_site_U_iso_or_equiv
_atom_site_adp_type
_atom_site_occupancy
_atom_site_symmetry_multiplicity
_atom_site_calc_flag
_atom_site_refinement_flags
Ti1 Ti 0.32303(5) 0.46157(5) 0.29261(3) 0.02322(19) Uani 1 1 d .
N1 N 0.1900(2) 0.6333(3) 0.26931(14) 0.0273(7) Uani 1 1 d .
N2 N 0.3465(3) 0.6329(3) 0.20726(15) 0.0274(7) Uani 1 1 d .
N3 N 0.4531(3) 0.5463(3) 0.37741(14) 0.0286(7) Uani 1 1 d .
N4 N 0.2253(3) 0.3411(3) 0.18541(14) 0.0296(7) Uani 1 1 d .
N5 N 0.4316(2) 0.3114(3) 0.24792(14) 0.0252(7) Uani 1 1 d .
N6 N 0.2484(3) 0.3326(3) 0.35700(14) 0.0293(7) Uani 1 1 d .
C1 C 0.0899(3) 0.7033(4) 0.30069(18) 0.0290(8) Uani 1 1 d .
H1 H 0.0471 0.7776 0.2646 0.035 Uiso 1 1 calc R
C2 C -0.0146(3) 0.5963(4) 0.3094(2) 0.0375(9) Uani 1 1 d .
H2A H 0.0261 0.5181 0.3425 0.045 Uiso 1 1 calc R
H2B H -0.0564 0.5554 0.2602 0.045 Uiso 1 1 calc R
C3 C -0.1183(3) 0.6699(4) 0.3428(2) 0.0442(10) Uani 1 1 d .
H3A H -0.1654 0.7410 0.3071 0.053 Uiso 1 1 calc R
H3B H -0.1810 0.5985 0.3507 0.053 Uiso 1 1 calc R
C4 C -0.0556(3) 0.7435(5) 0.4180(2) 0.0467(10) Uani 1 1 d .
H4A H -0.1226 0.7938 0.4362 0.056 Uiso 1 1 calc R
H4B H -0.0167 0.6711 0.4554 0.056 Uiso 1 1 calc R
C5 C 0.0486(4) 0.8494(4) 0.4095(2) 0.0470(10) Uani 1 1 d .
H5A H 0.0908 0.8896 0.4589 0.056 Uiso 1 1 calc R
H5B H 0.0080 0.9281 0.3768 0.056 Uiso 1 1 calc R
C6 C 0.1517(3) 0.7775(4) 0.3758(2) 0.0363(9) Uani 1 1 d .
H6A H 0.2136 0.8497 0.3678 0.044 Uiso 1 1 calc R
H6B H 0.1997 0.7068 0.4115 0.044 Uiso 1 1 calc R
C7 C 0.2453(3) 0.7017(4) 0.21996(17) 0.0283(8) Uani 1 1 d .
C8 C 0.1921(4) 0.8429(4) 0.1838(2) 0.0441(10) Uani 1 1 d .
H8A H 0.2399 0.8709 0.1474 0.066 Uiso 1 1 calc R
H8B H 0.2015 0.9158 0.2223 0.066 Uiso 1 1 calc R
H8C H 0.1009 0.8318 0.1585 0.066 Uiso 1 1 calc R
C9 C 0.4192(3) 0.6846(4) 0.15344(18) 0.0307(9) Uani 1 1 d .
H9 H 0.3610 0.7483 0.1170 0.037 Uiso 1 1 calc R
C10 C 0.4605(3) 0.5623(4) 0.10921(19) 0.0381(9) Uani 1 1 d .
H10A H 0.3831 0.5113 0.0809 0.046 Uiso 1 1 calc R
H10B H 0.5142 0.4946 0.1443 0.046 Uiso 1 1 calc R
C11 C 0.5379(4) 0.6185(4) 0.0541(2) 0.0443(10) Uani 1 1 d .
H11A H 0.5674 0.5373 0.0289 0.053 Uiso 1 1 calc R
H11B H 0.4807 0.6772 0.0154 0.053 Uiso 1 1 calc R
C12 C 0.6548(4) 0.7068(4) 0.0940(2) 0.0493(11) Uani 1 1 d .
H12A H 0.6971 0.7463 0.0568 0.059 Uiso 1 1 calc R
H12B H 0.7175 0.6450 0.1280 0.059 Uiso 1 1 calc R
C13 C 0.6154(4) 0.8283(4) 0.1390(2) 0.0495(10) Uani 1 1 d .
H13A H 0.5621 0.8972 0.1044 0.059 Uiso 1 1 calc R
H13B H 0.6934 0.8780 0.1674 0.059 Uiso 1 1 calc R
C14 C 0.5382(3) 0.7722(4) 0.1939(2) 0.0387(9) Uani 1 1 d .
H14A H 0.5950 0.7126 0.2322 0.046 Uiso 1 1 calc R
H14B H 0.5095 0.8533 0.2195 0.046 Uiso 1 1 calc R
C15 C 0.4995(4) 0.6906(4) 0.3811(2) 0.0443(10) Uani 1 1 d .
H15A H 0.4860 0.7363 0.4259 0.066 Uiso 1 1 calc R
H15B H 0.4524 0.7426 0.3369 0.066 Uiso 1 1 calc R
H15C H 0.5914 0.6906 0.3827 0.066 Uiso 1 1 calc R
C16 C 0.5190(4) 0.4729(5) 0.44823(19) 0.0479(9) Uani 1 1 d .
H16A H 0.6123 0.4801 0.4556 0.072 Uiso 1 1 calc R
H16B H 0.4938 0.3731 0.4452 0.072 Uiso 1 1 calc R
H16C H 0.4939 0.5175 0.4902 0.072 Uiso 1 1 calc R
C17 C 0.1066(3) 0.3273(4) 0.1227(2) 0.0421(10) Uani 1 1 d .
H17 H 0.1310 0.2838 0.0790 0.051 Uiso 1 1 calc R
C18 C 0.0455(4) 0.4752(6) 0.0992(2) 0.0564(11) Uani 1 1 d .
H18A H 0.1074 0.5350 0.0813 0.068 Uiso 1 1 calc R
H18B H 0.0263 0.5224 0.1429 0.068 Uiso 1 1 calc R
C19 C 0.3367(3) 0.2747(4) 0.18721(19) 0.0269(9) Uani 1 1 d .
C20 C 0.3587(4) 0.1707(4) 0.1271(2) 0.0387(9) Uani 1 1 d .
H20A H 0.2767 0.1524 0.0909 0.058 Uiso 1 1 calc R
H20B H 0.3936 0.0817 0.1508 0.058 Uiso 1 1 calc R
H20C H 0.4195 0.2122 0.1015 0.058 Uiso 1 1 calc R
C21 C 0.5559(3) 0.2335(4) 0.27088(17) 0.0262(8) Uani 1 1 d .
H21 H 0.5708 0.1837 0.2262 0.031 Uiso 1 1 calc R
C22 C 0.5477(3) 0.1197(4) 0.33082(19) 0.0336(9) Uani 1 1 d .
H22A H 0.5208 0.1663 0.3723 0.040 Uiso 1 1 calc R
H22B H 0.4809 0.0495 0.3083 0.040 Uiso 1 1 calc R
C23 C 0.6765(3) 0.0412(4) 0.3626(2) 0.0428(10) Uani 1 1 d .
H23A H 0.6671 -0.0239 0.4027 0.051 Uiso 1 1 calc R
H23B H 0.6987 -0.0156 0.3227 0.051 Uiso 1 1 calc R
C24 C 0.6694(3) 0.3351(4) 0.3005(2) 0.0391(9) Uani 1 1 d .
H24A H 0.6495 0.3958 0.3397 0.047 Uiso 1 1 calc R
H24B H 0.6798 0.3973 0.2595 0.047 Uiso 1 1 calc R
C25 C 0.7984(3) 0.2552(4) 0.3333(2) 0.0500(11) Uani 1 1 d .
H25A H 0.8247 0.2046 0.2927 0.060 Uiso 1 1 calc R
H25B H 0.8664 0.3247 0.3550 0.060 Uiso 1 1 calc R
C26 C 0.2057(4) 0.1899(5) 0.3387(2) 0.0529(11) Uani 1 1 d .
H26A H 0.2519 0.1257 0.3777 0.079 Uiso 1 1 calc R
H26B H 0.2229 0.1633 0.2910 0.079 Uiso 1 1 calc R
H26C H 0.1132 0.1834 0.3348 0.079 Uiso 1 1 calc R
C27 C 0.2326(4) 0.3704(4) 0.4320(2) 0.0498(11) Uani 1 1 d .
H27A H 0.1416 0.3638 0.4322 0.075 Uiso 1 1 calc R
H27B H 0.2629 0.4673 0.4443 0.075 Uiso 1 1 calc R
H27C H 0.2828 0.3051 0.4691 0.075 Uiso 1 1 calc R
C28 C -0.0816(4) 0.4600(8) 0.0358(2) 0.0782(14) Uani 1 1 d .
H28A H -0.1214 0.5544 0.0242 0.094 Uiso 1 1 calc R
H28B H -0.0603 0.4238 -0.0098 0.094 Uiso 1 1 calc R
C29 C -0.1768(4) 0.3621(5) 0.0570(3) 0.0646(14) Uani 1 1 d .
H29A H -0.2518 0.3502 0.0139 0.078 Uiso 1 1 calc R
H29B H -0.2078 0.4052 0.0980 0.078 Uiso 1 1 calc R
C30 C -0.1189(4) 0.2163(6) 0.0819(3) 0.0884(19) Uani 1 1 d .
H30A H -0.0995 0.1667 0.0389 0.106 Uiso 1 1 calc R
H30B H -0.1821 0.1588 0.0999 0.106 Uiso 1 1 calc R
C31 C 0.0073(4) 0.2312(5) 0.1455(3) 0.0669(13) Uani 1 1 d .
H31A H -0.0141 0.2708 0.1904 0.080 Uiso 1 1 calc R
H31B H 0.0454 0.1363 0.1585 0.080 Uiso 1 1 calc R
C32 C 0.7853(4) 0.1484(4) 0.3938(2) 0.0478(10) Uani 1 1 d .
H32A H 0.7664 0.1996 0.4364 0.057 Uiso 1 1 calc R
H32B H 0.8675 0.0971 0.4120 0.057 Uiso 1 1 calc R

loop_
_atom_site_aniso_label
_atom_site_aniso_U_11
_atom_site_aniso_U_22
_atom_site_aniso_U_33
_atom_site_aniso_U_23
_atom_site_aniso_U_13
_atom_site_aniso_U_12
Ti1 0.0251(3) 0.0232(3) 0.0210(3) -0.0005(3) 0.0051(2) 0.0032(3)
N1 0.0278(15) 0.0291(16) 0.0266(15) 0.0033(14) 0.0096(13) 0.0062(13)
N2 0.0269(17) 0.0298(16) 0.0278(17) 0.0065(13) 0.0111(14) 0.0067(14)
N3 0.0407(17) 0.0250(16) 0.0182(15) -0.0011(13) 0.0037(13) 0.0118(14)
N4 0.0246(17) 0.0393(18) 0.0228(15) -0.0096(13) 0.0016(13) 0.0031(15)
N5 0.0242(16) 0.0256(16) 0.0245(16) -0.0044(13) 0.0038(14) 0.0023(13)
N6 0.0386(17) 0.0247(17) 0.0228(15) -0.0032(13) 0.0043(13) 0.0123(14)
C1 0.0281(19) 0.0300(19) 0.031(2) 0.0077(16) 0.0108(16) 0.0135(17)
C2 0.030(2) 0.044(2) 0.040(2) -0.0045(18) 0.0103(16) 0.0040(18)
C3 0.031(2) 0.050(2) 0.057(3) 0.000(2) 0.020(2) 0.0028(19)
C4 0.041(2) 0.062(3) 0.044(2) -0.001(2) 0.0231(19) 0.015(2)
C5 0.050(2) 0.047(3) 0.048(2) -0.014(2) 0.020(2) 0.006(2)
C6 0.037(2) 0.031(2) 0.043(2) -0.0062(18) 0.0149(18) -0.0015(17)
C7 0.031(2) 0.030(2) 0.0203(19) 0.0022(16) 0.0004(17) 0.0021(18)
C8 0.049(2) 0.041(2) 0.051(2) 0.017(2) 0.027(2) 0.016(2)
C9 0.034(2) 0.036(2) 0.0225(18) 0.0110(16) 0.0081(17) 0.0085(17)
C10 0.045(2) 0.046(2) 0.0262(19) -0.0022(18) 0.0135(17) 0.0004(19)
C11 0.053(2) 0.055(3) 0.031(2) 0.0008(19) 0.0212(18) 0.007(2)
C12 0.048(2) 0.058(3) 0.050(2) 0.007(2) 0.029(2) 0.005(2)
C13 0.053(2) 0.048(3) 0.056(2) 0.001(2) 0.028(2) -0.004(2)
C14 0.045(2) 0.037(2) 0.039(2) -0.0016(18) 0.0193(18) -0.0011(18)
C15 0.042(2) 0.059(3) 0.029(2) -0.0062(19) 0.0029(17) -0.009(2)
C16 0.056(2) 0.044(2) 0.038(2) 0.004(2) 0.0013(18) 0.007(2)
C17 0.031(2) 0.057(3) 0.033(2) -0.026(2) -0.0018(18) 0.008(2)
C18 0.046(2) 0.069(3) 0.044(2) 0.011(3) -0.0084(18) 0.005(3)
C19 0.035(2) 0.025(2) 0.024(2) -0.0036(16) 0.0109(18) -0.0014(18)
C20 0.039(2) 0.039(2) 0.038(2) -0.0121(18) 0.0089(17) 0.0006(18)
C21 0.028(2) 0.0271(19) 0.0230(18) -0.0009(15) 0.0054(15) 0.0079(17)
C22 0.034(2) 0.032(2) 0.034(2) -0.0002(17) 0.0059(16) 0.0026(17)
C23 0.047(2) 0.040(2) 0.037(2) 0.0037(18) 0.0036(19) 0.011(2)
C24 0.027(2) 0.041(2) 0.049(2) 0.0080(19) 0.0078(17) 0.0028(18)
C25 0.024(2) 0.054(3) 0.069(3) -0.008(2) 0.008(2) 0.003(2)
C26 0.050(2) 0.065(3) 0.047(3) 0.007(2) 0.016(2) -0.015(2)
C27 0.061(3) 0.054(3) 0.039(2) 0.009(2) 0.020(2) 0.016(2)
C28 0.060(3) 0.104(4) 0.053(3) -0.004(3) -0.020(2) 0.023(4)
C29 0.035(2) 0.073(3) 0.070(3) -0.028(3) -0.018(2) 0.007(2)
C30 0.037(3) 0.066(3) 0.138(5) -0.028(3) -0.025(3) 0.002(2)
C31 0.039(2) 0.045(3) 0.100(4) -0.004(3) -0.013(2) 0.000(2)
C32 0.041(2) 0.048(2) 0.044(2) -0.005(2) -0.0087(19) 0.018(2)

loop_
_atom_type_symbol
_atom_type_description
_atom_type_scat_dispersion_real
_atom_type_scat_dispersion_imag
_atom_type_scat_source
C C 0.0033 0.0016 'International Tables Vol C Tables 4.2.6.8 and 6.1.1.4'
H H 0.0000 0.0000 'International Tables Vol C Tables 4.2.6.8 and 6.1.1.4'
N N 0.0061 0.0033 'International Tables Vol C Tables 4.2.6.8 and 6.1.1.4'
Ti Ti 0.2776 0.4457 'International Tables Vol C Tables 4.2.6.8 and 6.1.1.4'

loop_
_geom_angle_atom_site_label_1
_geom_angle_atom_site_label_2
_geom_angle_atom_site_label_3
_geom_angle
N3 Ti1 N6 94.61(12)
N3 Ti1 N5 103.33(11)
N6 Ti1 N5 99.47(11)
N3 Ti1 N1 99.00(11)
N6 Ti1 N1 103.66(11)
N5 Ti1 N1 146.23(10)
N3 Ti1 N4 163.40(10)
N6 Ti1 N4 92.80(11)
N5 Ti1 N4 60.73(10)
N1 Ti1 N4 93.64(10)
N3 Ti1 N2 94.78(11)
N6 Ti1 N2 162.99(10)
N5 Ti1 N2 92.12(10)
N1 Ti1 N2 60.81(10)
N4 Ti1 N2 81.99(11)
C7 N1 C1 121.5(3)
C7 N1 Ti1 96.59(19)
C1 N1 Ti1 140.0(2)
C7 N2 C9 122.8(3)
C7 N2 Ti1 89.33(19)
C9 N2 Ti1 147.9(2)
C15 N3 C16 108.3(3)
C15 N3 Ti1 125.5(2)
C16 N3 Ti1 126.2(2)
C19 N4 C17 123.9(3)
C19 N4 Ti1 89.88(19)
C17 N4 Ti1 145.8(2)
C19 N5 C21 122.9(3)
C19 N5 Ti1 97.0(2)
C21 N5 Ti1 139.1(2)
C26 N6 C27 110.0(3)
C26 N6 Ti1 125.5(2)
C27 N6 Ti1 124.5(2)
N1 C1 C2 111.1(3)
N1 C1 C6 111.1(3)
C2 C1 C6 111.2(3)
C1 C2 C3 110.8(3)
C4 C3 C2 111.2(3)
C5 C4 C3 111.3(3)
C4 C5 C6 111.4(3)
C1 C6 C5 111.7(3)
N2 C7 N1 113.2(3)
N2 C7 C8 125.1(3)
N1 C7 C8 121.7(3)
N2 C9 C10 112.1(3)
N2 C9 C14 110.9(3)
C10 C9 C14 110.3(3)
C9 C10 C11 111.2(3)
C12 C11 C10 112.0(3)
C11 C12 C13 111.4(3)
C12 C13 C14 111.2(3)
C9 C14 C13 112.0(3)
N4 C17 C31 110.5(3)
N4 C17 C18 110.8(3)
C31 C17 C18 109.5(3)
C17 C18 C28 110.7(4)
N4 C19 N5 112.3(3)
N4 C19 C20 124.9(3)
N5 C19 C20 122.7(3)
N5 C21 C24 111.5(3)
N5 C21 C22 109.8(3)
C24 C21 C22 110.8(3)
C23 C22 C21 113.3(3)
C32 C23 C22 110.4(3)
C21 C24 C25 112.6(3)
C32 C25 C24 111.5(3)
C29 C28 C18 112.5(4)
C28 C29 C30 112.4(4)
C29 C30 C31 110.8(4)
C17 C31 C30 112.0(4)
C25 C32 C23 110.8(3)

loop_
_geom_bond_atom_site_label_1
_geom_bond_atom_site_label_2
_geom_bond_distance
Ti1 N3 1.952(3)
Ti1 N6 1.967(3)
Ti1 N5 2.088(3)
Ti1 N1 2.092(3)
Ti1 N4 2.258(3)
Ti1 N2 2.275(3)
N1 C7 1.343(4)
N1 C1 1.468(4)
N2 C7 1.311(4)
N2 C9 1.464(4)
N3 C15 1.419(5)
N3 C16 1.467(4)
N4 C19 1.316(4)
N4 C17 1.472(4)
N5 C19 1.334(4)
N5 C21 1.461(4)
N6 C26 1.409(5)
N6 C27 1.457(4)
C1 C2 1.517(5)
C1 C6 1.521(5)
C2 C3 1.535(5)
C3 C4 1.522(5)
C4 C5 1.508(5)
C5 C6 1.526(5)
C7 C8 1.508(5)
C9 C10 1.514(5)
C9 C14 1.519(5)
C10 C11 1.531(5)
C11 C12 1.504(5)
C12 C13 1.509(6)
C13 C14 1.526(5)
C17 C31 1.508(6)
C17 C18 1.528(6)
C18 C28 1.538(5)
C19 C20 1.517(5)
C21 C24 1.510(5)
C21 C22 1.534(5)
C22 C23 1.519(5)
C23 C32 1.515(5)
C24 C25 1.530(5)
C25 C32 1.511(6)
C28 C29 1.472(7)
C29 C30 1.505(7)
C30 C31 1.534(6)
